data_7125530
loop_
_publ_author_name
'Brammer, L.'
'Burgard, M. D.'
'Rodger, C. S.'
'Swearingen, J. K.'
'Rath, N. P.'

_publ_section_title
;
 Silver(I) carboxylates: versatile inorganic analogs of carboxylic acids
 for supramolecular network formation.
;
_journal_issue 23
_journal_name_full 'Chemical communications (Cambridge, England)'
_journal_page_first 2468
_journal_page_last 2469
_journal_paper_doi 10.1039/b108448h
_journal_year 2001
_chemical_formula_sum 'C6 H4 Ag F3 N2 O2'
_chemical_formula_weight 300.98
_space_group_IT_number 15
_space_group_name_Hall '-C 2yc'
_space_group_name_H-M_alt 'C 1 2/c 1'
_symmetry_cell_setting monoclinic
_symmetry_space_group_name_H-M 'C 1 2/c 1'
_atom_sites_solution_hydrogens geom
_atom_sites_solution_primary direct
_atom_sites_solution_secondary difmap
_audit_creation_method SHELXL-97
_cell_angle_alpha 90.00
_cell_angle_beta 102.030(3)
_cell_angle_gamma 90.00
_cell_formula_units_Z 4
_cell_length_a 12.766(2)
_cell_length_b 10.1410(16)
_cell_length_c 7.0078(11)
_cell_measurement_reflns_used 5159
_cell_measurement_temperature 296(2)
_cell_measurement_theta_max 61.118
_cell_measurement_theta_min 5.174
_cell_volume 887.3(2)
_computing_cell_refinement 'Bruker SMART'
_computing_data_collection 'Bruker SMART'
_computing_data_reduction 'Bruker SAINT'
_computing_molecular_graphics 'Bruker SHELXTL'
_computing_publication_material 'Bruker SHELXTL'
_computing_structure_refinement 'SHELXTL (Sheldrick, 2000)'
_computing_structure_solution 'SHELXTL (Sheldrick, 2000)'
_diffrn_ambient_temperature 296(2)
_diffrn_measured_fraction_theta_full 0.999
_diffrn_measured_fraction_theta_max 0.941
_diffrn_measurement_device_type 'Bruker SMART CCD diffractometer'
_diffrn_measurement_method 'omega scans'
_diffrn_radiation_monochromator graphite
_diffrn_radiation_source 'normal-focus sealed tube'
_diffrn_radiation_type MoK\a
_diffrn_radiation_wavelength 0.71073
_diffrn_reflns_av_R_equivalents 0.0314
_diffrn_reflns_av_sigmaI/netI 0.0150
_diffrn_reflns_limit_h_max 18
_diffrn_reflns_limit_h_min -18
_diffrn_reflns_limit_k_max 13
_diffrn_reflns_limit_k_min -13
_diffrn_reflns_limit_l_max 9
_diffrn_reflns_limit_l_min -9
_diffrn_reflns_number 6208
_diffrn_reflns_theta_full 28.28
_diffrn_reflns_theta_max 30.56
_diffrn_reflns_theta_min 2.59
_exptl_absorpt_coefficient_mu 2.295
_exptl_absorpt_correction_T_max 0.8150
_exptl_absorpt_correction_T_min 1.0000
_exptl_absorpt_correction_type empirical
_exptl_absorpt_process_details SADABS
_exptl_crystal_colour colorless
_exptl_crystal_density_diffrn 2.253
_exptl_crystal_density_method 'not measured'
_exptl_crystal_description 'multifacetted block'
_exptl_crystal_F_000 576
_exptl_crystal_size_max 0.36
_exptl_crystal_size_mid 0.24
_exptl_crystal_size_min 0.08
_refine_diff_density_max 0.405
_refine_diff_density_min -0.473
_refine_diff_density_rms 0.077
_refine_ls_extinction_coef 0.0107(10)
_refine_ls_extinction_expression Fc^*^=kFc[1+0.001xFc^2^\l^3^/sin(2\q)]^-1/4^
_refine_ls_extinction_method SHELXL
_refine_ls_goodness_of_fit_ref 1.413
_refine_ls_hydrogen_treatment mixed
_refine_ls_matrix_type full
_refine_ls_number_parameters 80
_refine_ls_number_reflns 1285
_refine_ls_number_restraints 6
_refine_ls_restrained_S_all 1.430
_refine_ls_R_factor_all 0.0255
_refine_ls_R_factor_gt 0.0242
_refine_ls_shift/su_max 0.001
_refine_ls_shift/su_mean 0.000
_refine_ls_structure_factor_coef Fsqd
_refine_ls_weighting_details 'calc w=1/[\s^2^(Fo^2^)+(0.0400P)^2^+0.0000P] where P=(Fo^2^+2Fc^2^)/3'
_refine_ls_weighting_scheme calc
_refine_ls_wR_factor_gt 0.0702
_refine_ls_wR_factor_ref 0.0710
_reflns_number_gt 1215
_reflns_number_total 1285
_reflns_threshold_expression >2sigma(I)
_cod_data_source_file b108448h.txt
_cod_data_source_block l14600sd
_cod_original_sg_symbol_H-M C2/c
_cod_database_code 7125530

loop_
_symmetry_equiv_pos_as_xyz
'x, y, z'
'-x, y, -z+1/2'
'x+1/2, y+1/2, z'
'-x+1/2, y+1/2, -z+1/2'
'-x, -y, -z'
'x, -y, z-1/2'
'-x+1/2, -y+1/2, -z'
'x+1/2, -y+1/2, z-1/2'

loop_
_atom_site_label
_atom_site_type_symbol
_atom_site_fract_x
_atom_site_fract_y
_atom_site_fract_z
_atom_site_U_iso_or_equiv
_atom_site_adp_type
_atom_site_occupancy
_atom_site_symmetry_multiplicity
_atom_site_calc_flag
_atom_site_refinement_flags
Ag1 Ag 0.5000 0.40599(2) 0.2500 0.05324(13) Uani 1 2 d S
N1 N 0.33692(14) 0.31771(19) 0.1098(2) 0.0521(4) Uani 1 1 d .
C2 C 0.30342(19) 0.2032(2) 0.1690(3) 0.0598(5) Uani 1 1 d .
H2 H 0.3389 0.1681 0.2875 0.072 Uiso 1 1 calc R
C3 C 0.28225(18) 0.3652(2) -0.0603(3) 0.0549(4) Uani 1 1 d .
H3 H 0.3022 0.4455 -0.1060 0.066 Uiso 1 1 calc R
O1 O 0.5554(2) 0.6379(2) 0.3944(3) 0.0800(6) Uani 1 1 d .
C11 C 0.5000 0.6910(3) 0.2500 0.0526(6) Uani 1 2 d S
C12 C 0.5000 0.8409(3) 0.2500 0.0700(9) Uani 1 2 d SD
F1 F 0.5355(12) 0.8943(8) 0.4155(12) 0.229(9) Uani 0.50 1 d PD
F2 F 0.5543(11) 0.8888(6) 0.133(2) 0.201(8) Uani 0.50 1 d PD
F3 F 0.4051(5) 0.8897(5) 0.1932(17) 0.117(2) Uani 0.50 1 d PD

loop_
_atom_site_aniso_label
_atom_site_aniso_U_11
_atom_site_aniso_U_22
_atom_site_aniso_U_33
_atom_site_aniso_U_23
_atom_site_aniso_U_13
_atom_site_aniso_U_12
Ag1 0.04305(16) 0.04788(17) 0.06124(18) 0.000 -0.00647(10) 0.000
N1 0.0445(8) 0.0574(9) 0.0494(7) 0.0037(7) -0.0018(6) -0.0080(7)
C2 0.0537(10) 0.0681(13) 0.0499(9) 0.0168(8) -0.0072(7) -0.0088(9)
C3 0.0470(9) 0.0551(10) 0.0578(10) 0.0135(9) 0.0000(8) -0.0077(8)
O1 0.0951(15) 0.0698(12) 0.0788(12) 0.0266(10) 0.0267(11) 0.0231(12)
C11 0.0697(17) 0.0391(13) 0.0528(13) 0.000 0.0215(12) 0.000
C12 0.097(3) 0.0407(15) 0.0680(18) 0.000 0.0064(17) 0.000
F1 0.40(2) 0.092(4) 0.120(6) -0.064(5) -0.118(10) 0.080(8)
F2 0.281(14) 0.059(3) 0.340(18) 0.066(7) 0.238(15) 0.031(5)
F3 0.130(5) 0.072(3) 0.150(6) 0.013(4) 0.029(4) 0.056(3)

loop_
_atom_type_symbol
_atom_type_description
_atom_type_scat_dispersion_real
_atom_type_scat_dispersion_imag
_atom_type_scat_source
C C 0.0033 0.0016 'International Tables Vol C Tables 4.2.6.8 and 6.1.1.4'
H H 0.0000 0.0000 'International Tables Vol C Tables 4.2.6.8 and 6.1.1.4'
N N 0.0061 0.0033 'International Tables Vol C Tables 4.2.6.8 and 6.1.1.4'
O O 0.0106 0.0060 'International Tables Vol C Tables 4.2.6.8 and 6.1.1.4'
F F 0.0171 0.0103 'International Tables Vol C Tables 4.2.6.8 and 6.1.1.4'
Ag Ag -0.8971 1.1015 'International Tables Vol C Tables 4.2.6.8 and 6.1.1.4'

loop_
_geom_angle_atom_site_label_1
_geom_angle_atom_site_label_2
_geom_angle_atom_site_label_3
_geom_angle
_geom_angle_site_symmetry_1
_geom_angle_site_symmetry_3
N1 Ag1 N1 134.00(10) . 2_655
N1 Ag1 O1 132.04(7) . .
N1 Ag1 O1 92.15(7) 2_655 .
N1 Ag1 O1 92.15(7) . 2_655
N1 Ag1 O1 132.04(7) 2_655 2_655
O1 Ag1 O1 50.40(9) . 2_655
C2 N1 C3 116.66(17) . .
C2 N1 Ag1 121.92(13) . .
C3 N1 Ag1 119.98(14) . .
N1 C2 C3 122.28(18) . 7
N1 C2 H2 118.9 . .
C3 C2 H2 118.9 7 .
N1 C3 C2 121.0(2) . 7
N1 C3 H3 119.5 . .
C2 C3 H3 119.5 7 .
C11 O1 Ag1 90.75(19) . .
O1 C11 O1 128.1(4) 2_655 .
O1 C11 C12 115.95(18) 2_655 .
O1 C11 C12 115.95(18) . .
F2 C12 F2 135.1(7) 2_655 .
F2 C12 F1 52.5(4) 2_655 .
F2 C12 F1 106.5(4) . .
F2 C12 F1 106.5(4) 2_655 2_655
F2 C12 F1 52.5(4) . 2_655
F1 C12 F1 129.8(9) . 2_655
F2 C12 F3 104.9(3) 2_655 2_655
F2 C12 F3 56.7(5) . 2_655
F1 C12 F3 54.9(5) . 2_655
F1 C12 F3 104.5(3) 2_655 2_655
F2 C12 F3 56.7(5) 2_655 .
F2 C12 F3 104.9(3) . .
F1 C12 F3 104.5(3) . .
F1 C12 F3 54.9(5) 2_655 .
F3 C12 F3 135.0(6) 2_655 .
F2 C12 C11 112.5(4) 2_655 .
F2 C12 C11 112.5(4) . .
F1 C12 C11 115.1(4) . .
F1 C12 C11 115.1(4) 2_655 .
F3 C12 C11 112.5(3) 2_655 .
F3 C12 C11 112.5(3) . .
F2 F1 F3 123.4(7) 2_655 2_655
F2 F1 C12 63.6(3) 2_655 .
F3 F1 C12 63.3(3) 2_655 .
F1 F2 F3 119.9(8) 2_655 2_655
F1 F2 C12 63.8(3) 2_655 .
F3 F2 C12 62.5(3) 2_655 .
F1 F3 F2 116.5(6) 2_655 2_655
F1 F3 C12 61.8(3) 2_655 .
F2 F3 C12 60.8(3) 2_655 .

loop_
_geom_bond_atom_site_label_1
_geom_bond_atom_site_label_2
_geom_bond_distance
_geom_bond_site_symmetry_2
Ag1 N1 2.2909(17) .
Ag1 N1 2.2909(17) 2_655
Ag1 O1 2.599(3) .
Ag1 O1 2.599(3) 2_655
N1 C2 1.333(3) .
N1 C3 1.339(3) .
C2 C3 1.382(3) 7
C2 H2 0.9300 .
C3 C2 1.382(3) 7
C3 H3 0.9300 .
O1 C11 1.231(2) .
C11 O1 1.231(2) 2_655
C11 C12 1.520(4) .
C12 F2 1.272(5) 2_655
C12 F2 1.272(5) .
C12 F1 1.274(4) .
C12 F1 1.274(4) 2_655
C12 F3 1.293(5) 2_655
C12 F3 1.293(5) .
F1 F2 1.127(9) 2_655
F1 F3 1.183(11) 2_655
F2 F1 1.127(9) 2_655
F2 F3 1.217(11) 2_655
F3 F1 1.183(11) 2_655
F3 F2 1.217(11) 2_655
